data_4067685
loop_
_publ_author_name
'Schwarz, Andrew D.'
'Chu, Zengyong'
'Mountford, Philip'

_publ_section_title
;
 Sulfonamide-Supported Aluminum Catalysts for the Ring-Opening
 Polymerization ofrac-Lactide
;
_journal_issue 5
_journal_name_full Organometallics
_journal_page_first 1246
_journal_paper_doi 10.1021/om901070g
_journal_volume 29
_journal_year 2010
_chemical_formula_moiety 'C12 H32 Al2 N2 O2'
_chemical_formula_sum 'C12 H32 Al2 N2 O2'
_chemical_formula_weight 290.36
_chemical_name_systematic
;
Al(OCH2CH2NH2)Et2
;
_space_group_IT_number 14
_symmetry_cell_setting monoclinic
_symmetry_space_group_name_Hall '-P 2yn'
_symmetry_space_group_name_H-M 'P 1 21/n 1'
_atom_sites_solution_hydrogens geom
_atom_sites_solution_primary direct
_atom_sites_solution_secondary difmap
_cell_angle_alpha 90
_cell_angle_beta 95.2425(8)
_cell_angle_gamma 90
_cell_formula_units_Z 2
_cell_length_a 6.56090(10)
_cell_length_b 9.9473(2)
_cell_length_c 13.1716(3)
_cell_measurement_reflns_used 2041
_cell_measurement_temperature 150
_cell_measurement_theta_max 27
_cell_measurement_theta_min 5
_cell_volume 856.03(3)
_computing_cell_refinement 'DENZO/SCALEPACK (Otwinowski & Minor, 1997)'
_computing_data_collection 'COLLECT (Nonius, 1997-2001).'
_computing_data_reduction 'DENZO/SCALEPACK (Otwinowski & Minor, 1997)'
_computing_molecular_graphics 'CAMERON (Watkin et al., 1996)'
_computing_publication_material 'CRYSTALS (Betteridge et al., 2003)'
_computing_structure_refinement 'CRYSTALS (Betteridge et al., 2003)'
_computing_structure_solution 'SIR92 (Altomare et al., 1994)'
_diffrn_ambient_temperature 150
_diffrn_measured_fraction_theta_full 0.993
_diffrn_measured_fraction_theta_max 0.993
_diffrn_measurement_device 'Nonius KappaCCD'
_diffrn_measurement_device_type Area
_diffrn_measurement_method \w
_diffrn_radiation_monochromator graphite
_diffrn_radiation_type 'Mo K\a'
_diffrn_radiation_wavelength 0.71073
_diffrn_reflns_av_R_equivalents 0.019
_diffrn_reflns_limit_h_max 8
_diffrn_reflns_limit_h_min -8
_diffrn_reflns_limit_k_max 12
_diffrn_reflns_limit_k_min -11
_diffrn_reflns_limit_l_max 17
_diffrn_reflns_limit_l_min -17
_diffrn_reflns_number 3810
_diffrn_reflns_theta_full 27.474
_diffrn_reflns_theta_max 27.474
_diffrn_reflns_theta_min 5.145
_diffrn_standards_number 0
_exptl_absorpt_coefficient_mu 0.168
_exptl_absorpt_correction_T_max 0.97
_exptl_absorpt_correction_T_min 0.97
_exptl_absorpt_correction_type multi-scan
_exptl_absorpt_process_details 'DENZO/SCALEPACK (Otwinowski & Minor, 1997)'
_exptl_crystal_colour colourless
_exptl_crystal_density_diffrn 1.126
_exptl_crystal_density_method 'not measured'
_exptl_crystal_description block
_exptl_crystal_F_000 320
_exptl_crystal_size_max 0.20
_exptl_crystal_size_mid 0.20
_exptl_crystal_size_min 0.20
_refine_diff_density_max 0.23
_refine_diff_density_min -0.23
_refine_ls_extinction_method None
_refine_ls_goodness_of_fit_ref 1.0928
_refine_ls_hydrogen_treatment mixed
_refine_ls_matrix_type full
_refine_ls_number_parameters 90
_refine_ls_number_reflns 1587
_refine_ls_number_restraints 0
_refine_ls_R_factor_all 0.0494
_refine_ls_R_factor_gt 0.0391
_refine_ls_shift/su_max 0.000256
_refine_ls_structure_factor_coef F
_refine_ls_weighting_details
;
 Method, part 1, Chebychev polynomial, (Watkin, 1994, Prince, 1982) 
 [weight] = 1.0/[A~0~*T~0~(x)+A~1~*T~1~(x) ... +A~n-1~]*T~n-1~(x)] 
 where A~i~ are the Chebychev coefficients listed below and x= Fcalc/Fmax 
 Method = Robust Weighting (Prince, 1982) 
 W = [weight] * [1-(deltaF/6*sigmaF)^2^]^2^ 
 A~i~ are: 
 0.455 0.148 0.160 
;
_refine_ls_weighting_scheme calc
_refine_ls_wR_factor_all 0.0508
_refine_ls_wR_factor_gt 0.0405
_refine_ls_wR_factor_ref 0.0394
_reflns_limit_h_max 8
_reflns_limit_h_min -8
_reflns_limit_k_max 12
_reflns_limit_k_min 0
_reflns_limit_l_max 17
_reflns_limit_l_min 0
_reflns_number_gt 1656
_reflns_number_total 1955
_reflns_threshold_expression I>2.0\s(I)
_oxford_diffrn_Wilson_B_factor 1.91
_oxford_diffrn_Wilson_scale 2.35
_oxford_refine_ls_r_factor_ref 0.0373
_oxford_refine_ls_scale 0.7799(16)
_oxford_reflns_number_all 1955
_oxford_reflns_threshold_expression_ref I>3.0\s(I)
_cod_data_source_file om901070g_si_001.cif
_cod_data_source_block Al(OCH2CH2NH2)Et2
_cod_depositor_comments
;
The following automatic conversions were performed:

'_symmetry_cell_setting' value 'Monoclinic' changed to 'monoclinic'
according to /home/saulius/struct/CIF-dictionaries/cif_core.dic
dictionary named 'cif_core.dic' version 2.4.1 from 2010-06-29.

Automatic conversion script
Id: cif_fix_values 1715 2011-07-08 13:25:40Z adriana 
;
_cod_original_sg_symbol_H-M 'P 1 21/n 1 '
_cod_database_code 4067685

loop_
_symmetry_equiv_pos_as_xyz
x,y,z
-x,-y,-z
-x+1/2,y+1/2,-z+1/2
x+1/2,-y+1/2,z+1/2

loop_
_atom_site_label
_atom_site_type_symbol
_atom_site_fract_x
_atom_site_fract_y
_atom_site_fract_z
_atom_site_U_iso_or_equiv
_atom_site_occupancy
_atom_site_adp_type
_atom_site_refinement_flags_posn
Al1 Al 0.46768(6) 0.08975(4) 0.40810(3) 0.0201 1.0000 Uani .
C1 C 0.2450(2) 0.15353(16) 0.57943(12) 0.0279 1.0000 Uani .
C2 C 0.2431(2) 0.28563(16) 0.52178(12) 0.0282 1.0000 Uani .
N1 N 0.2505(2) 0.25101(13) 0.41326(10) 0.0234 1.0000 Uani .
C3 C 0.3222(2) 0.00844(16) 0.28353(11) 0.0276 1.0000 Uani .
C4 C 0.2693(3) 0.10369(19) 0.19444(12) 0.0405 1.0000 Uani .
C5 C 0.7152(2) 0.20190(16) 0.39155(13) 0.0291 1.0000 Uani .
C6 C 0.7000(3) 0.35373(17) 0.37672(13) 0.0322 1.0000 Uani .
O1 O 0.38999(15) 0.06903(10) 0.53874(7) 0.0240 1.0000 Uani .
H11 H 0.2817 0.1679 0.6500 0.0367 1.0000 Uiso R
H12 H 0.1133 0.1133 0.5703 0.0367 1.0000 Uiso R
H21 H 0.3597 0.3375 0.5450 0.0362 1.0000 Uiso R
H22 H 0.1224 0.3350 0.5314 0.0362 1.0000 Uiso R
H31 H 0.4067 -0.0608 0.2607 0.0349 1.0000 Uiso R
H32 H 0.1980 -0.0294 0.3021 0.0349 1.0000 Uiso R
H51 H 0.8063 0.1876 0.4509 0.0376 1.0000 Uiso R
H52 H 0.7743 0.1672 0.3338 0.0376 1.0000 Uiso R
H61 H 0.8322 0.3898 0.3701 0.0418 1.0000 Uiso R
H62 H 0.6449 0.3931 0.4340 0.0418 1.0000 Uiso R
H63 H 0.6130 0.3727 0.3168 0.0418 1.0000 Uiso R
H41 H 0.2007 0.0558 0.1390 0.0508 1.0000 Uiso R
H42 H 0.3916 0.1418 0.1738 0.0508 1.0000 Uiso R
H43 H 0.1829 0.1732 0.2152 0.0508 1.0000 Uiso R
H1 H 0.127(3) 0.223(2) 0.3884(14) 0.032(5) 1.0000 Uiso .
H2 H 0.279(3) 0.320(2) 0.3784(15) 0.032(5) 1.0000 Uiso .

loop_
_atom_site_aniso_label
_atom_site_aniso_U_11
_atom_site_aniso_U_22
_atom_site_aniso_U_33
_atom_site_aniso_U_23
_atom_site_aniso_U_13
_atom_site_aniso_U_12
Al1 0.0203(2) 0.0208(2) 0.0188(2) 0.00074(16) -0.00029(14) 0.00025(16)
C1 0.0287(7) 0.0307(8) 0.0250(7) 0.0017(6) 0.0063(6) 0.0090(6)
C2 0.0289(8) 0.0260(8) 0.0294(7) -0.0030(6) 0.0022(6) 0.0050(6)
N1 0.0214(6) 0.0228(6) 0.0258(6) 0.0029(5) 0.0001(5) 0.0014(5)
C3 0.0318(8) 0.0253(7) 0.0246(7) -0.0013(6) -0.0038(6) -0.0006(6)
C4 0.0609(12) 0.0353(9) 0.0233(7) -0.0008(7) -0.0069(7) 0.0012(8)
C5 0.0221(7) 0.0299(8) 0.0352(8) 0.0034(6) 0.0013(6) -0.0018(6)
C6 0.0295(8) 0.0288(8) 0.0391(9) 0.0026(7) 0.0073(7) -0.0047(6)
O1 0.0265(5) 0.0248(5) 0.0209(5) 0.0013(4) 0.0034(4) 0.0067(4)

loop_
_atom_type_symbol
_atom_type_scat_dispersion_real
_atom_type_scat_dispersion_imag
_atom_type_scat_Cromer_Mann_a1
_atom_type_scat_Cromer_Mann_b1
_atom_type_scat_Cromer_Mann_a2
_atom_type_scat_Cromer_Mann_b2
_atom_type_scat_Cromer_Mann_a3
_atom_type_scat_Cromer_Mann_b3
_atom_type_scat_Cromer_Mann_a4
_atom_type_scat_Cromer_Mann_b4
_atom_type_scat_Cromer_Mann_c
_atom_type_scat_source
C 0.0033 0.0016 2.3100 20.8439 1.0200 10.2075 1.5886 0.5687 0.8650 51.6512 0.2156 'International Tables Vol C 4.2.6.8 and 6.1.1.4'
H 0.0000 0.0000 0.4930 10.5109 0.3229 26.1257 0.1402 3.1424 0.0408 57.7998 0.0030 'International Tables Vol C 4.2.6.8 and 6.1.1.4'
N 0.0061 0.0033 12.2126 0.0057 3.1322 9.8933 2.0125 28.9975 1.1663 0.5826 -11.5290 'International Tables Vol C 4.2.6.8 and 6.1.1.4'
O 0.0106 0.0060 3.0485 13.2771 2.2868 5.7011 1.5463 0.3239 0.8670 32.9089 0.2508 'International Tables Vol C 4.2.6.8 and 6.1.1.4'
Al 0.0645 0.0514 6.4202 3.0387 1.9002 0.7426 1.5936 31.5472 1.9646 85.0886 1.1151 'International Tables Vol C 4.2.6.8 and 6.1.1.4'

loop_
_geom_angle_atom_site_label_1
_geom_angle_site_symmetry_1
_geom_angle_atom_site_label_2
_geom_angle_atom_site_label_3
_geom_angle_site_symmetry_3
_geom_angle
_geom_angle_publ_flag
Al1 2_656 Al1 O1 2_656 36.42(3) yes
Al1 2_656 Al1 N1 . 117.55(4) yes
O1 2_656 Al1 N1 . 153.81(5) yes
Al1 2_656 Al1 C3 . 116.33(5) yes
O1 2_656 Al1 C3 . 98.38(6) yes
N1 . Al1 C3 . 93.43(6) yes
Al1 2_656 Al1 C5 . 111.29(5) yes
O1 2_656 Al1 C5 . 97.19(6) yes
N1 . Al1 C5 . 97.74(6) yes
C3 . Al1 C5 . 118.00(7) yes
Al1 2_656 Al1 O1 . 38.34(3) yes
O1 2_656 Al1 O1 . 74.76(5) yes
N1 . Al1 O1 . 79.28(5) yes
C3 . Al1 O1 . 124.65(6) yes
C5 . Al1 O1 . 117.34(6) yes
C2 . C1 O1 . 107.51(12) yes
C2 . C1 H11 . 110.4 no
O1 . C1 H11 . 110.0 no
C2 . C1 H12 . 109.6 no
O1 . C1 H12 . 109.8 no
H11 . C1 H12 . 109.5 no
C1 . C2 N1 . 106.45(12) yes
C1 . C2 H21 . 109.8 no
N1 . C2 H21 . 110.0 no
C1 . C2 H22 . 110.5 no
N1 . C2 H22 . 110.5 no
H21 . C2 H22 . 109.5 no
Al1 . N1 C2 . 106.56(9) yes
Al1 . N1 H1 . 109.8(13) no
C2 . N1 H1 . 108.7(12) no
Al1 . N1 H2 . 113.9(13) no
C2 . N1 H2 . 111.0(13) no
H1 . N1 H2 . 106.8(18) no
Al1 . C3 C4 . 116.11(11) yes
Al1 . C3 H31 . 107.8 no
C4 . C3 H31 . 107.8 no
Al1 . C3 H32 . 107.8 no
C4 . C3 H32 . 107.7 no
H31 . C3 H32 . 109.5 no
C3 . C4 H41 . 109.8 no
C3 . C4 H42 . 109.3 no
H41 . C4 H42 . 109.5 no
C3 . C4 H43 . 109.4 no
H41 . C4 H43 . 109.5 no
H42 . C4 H43 . 109.5 no
Al1 . C5 C6 . 121.50(11) yes
Al1 . C5 H51 . 106.4 no
C6 . C5 H51 . 106.4 no
Al1 . C5 H52 . 106.3 no
C6 . C5 H52 . 106.5 no
H51 . C5 H52 . 109.5 no
C5 . C6 H61 . 109.7 no
C5 . C6 H62 . 109.4 no
H61 . C6 H62 . 109.5 no
C5 . C6 H63 . 109.3 no
H61 . C6 H63 . 109.5 no
H62 . C6 H63 . 109.5 no
C1 . O1 Al1 2_656 131.99(9) yes
C1 . O1 Al1 . 122.64(9) yes
Al1 2_656 O1 Al1 . 105.24(5) yes

loop_
_geom_bond_atom_site_label_1
_geom_bond_atom_site_label_2
_geom_bond_site_symmetry_2
_geom_bond_distance
_geom_bond_publ_flag
Al1 Al1 2_656 3.0068(8) yes
Al1 O1 2_656 1.9333(11) yes
Al1 N1 . 2.1509(13) yes
Al1 C3 . 1.9928(15) yes
Al1 C5 . 1.9987(16) yes
Al1 O1 . 1.8502(11) yes
C1 C2 . 1.517(2) yes
C1 O1 . 1.4111(17) yes
C1 H11 . 0.950 no
C1 H12 . 0.950 no
C2 N1 . 1.4753(19) yes
C2 H21 . 0.950 no
C2 H22 . 0.950 no
N1 H1 . 0.89(2) no
N1 H2 . 0.86(2) no
C3 C4 . 1.524(2) yes
C3 H31 . 0.950 no
C3 H32 . 0.950 no
C4 H41 . 0.950 no
C4 H42 . 0.950 no
C4 H43 . 0.950 no
C5 C6 . 1.525(2) yes
C5 H51 . 0.950 no
C5 H52 . 0.950 no
C6 H61 . 0.950 no
C6 H62 . 0.950 no
C6 H63 . 0.950 no
